data_2006005
loop_
_publ_author_name
'Wagner, T.'
'Marx, H.-W.'
'Moss, S.'

_publ_section_title
;
 2,2-Dimethyl-2,3-dihydro-1<i>H</i>-2-silacyclopenta[<i>l</i>]phenanthrene
;
_journal_issue 3
_journal_name_full 'Acta Crystallographica Section C'
_journal_page_first 344
_journal_page_last 345
_journal_paper_doi 10.1107/S0108270196013315
_journal_volume 53
_journal_year 1997
_chemical_formula_structural 'C16 H12 Si Me2'
_chemical_formula_sum 'C18 H18 Si'
_chemical_formula_weight 262.43
_chemical_name_systematic
;
2,2-dimethyl-2,3-dihydro-1H-2-silacyclopent[l]phenanthrene
;
_symmetry_cell_setting orthorhombic
_symmetry_space_group_name_H-M 'P b c a'
_atom_type_scat_source IntTabIV
_cell_angle_alpha 90.
_cell_angle_beta 90.
_cell_angle_gamma 90.
_cell_formula_units_Z 8
_cell_length_a 10.005(3)
_cell_length_b 17.535(3)
_cell_length_c 16.509(2)
_cell_measurement_reflns_used 25
_cell_measurement_temperature 293
_cell_measurement_theta_max 23
_cell_measurement_theta_min 23
_cell_volume 2896.3(11)
_computing_cell_refinement 'CAD-4 Software'
_computing_data_collection 'CAD-4 Software (Enraf-Nonius, 1977)'
_computing_data_reduction 'SDP-Plus BEGIN (Frenz, 1990)'
_computing_molecular_graphics 'ICRVIEW (Erlebacher & Carrell, 1992)'
_computing_publication_material 'MolEN CIFVAX (Fair, 1990)'
_computing_structure_refinement 'SDP-Plus LSFM'
_computing_structure_solution 'SDP-Plus FOUR'
_diffrn_ambient_temperature 293
_diffrn_measurement_device 'Enraf-Nonius CAD-4'
_diffrn_measurement_method \w-\q
_diffrn_radiation_type CuK\a
_diffrn_radiation_wavelength 1.54184
_diffrn_reflns_limit_h_max 11
_diffrn_reflns_limit_h_min 0
_diffrn_reflns_limit_k_max 18
_diffrn_reflns_limit_k_min 0
_diffrn_reflns_limit_l_max 20
_diffrn_reflns_limit_l_min 0
_diffrn_reflns_number 2356
_diffrn_reflns_theta_max 64.94
_diffrn_reflns_theta_min 5.05
_diffrn_standards_decay_% none
_diffrn_standards_interval_time 60
_diffrn_standards_number 3
_exptl_absorpt_coefficient_mu 1.263
_exptl_absorpt_correction_T_max 0.603
_exptl_absorpt_correction_T_min 0.528
_exptl_absorpt_correction_type 'empirical, \y scans (North, Philips & Mathews, 1968)'
_exptl_crystal_colour colourless
_exptl_crystal_density_diffrn 1.20
_exptl_crystal_density_method 'not measured'
_exptl_crystal_description 'irregular parallelepiped'
_exptl_crystal_F_000 1120
_exptl_crystal_size_max 0.65
_exptl_crystal_size_mid 0.60
_exptl_crystal_size_min 0.40
_refine_diff_density_max 0.20
_refine_diff_density_min -0.24
_refine_ls_extinction_coef 0.14E-5
_refine_ls_extinction_method 'isotropic (Zachariasen, 1963)'
_refine_ls_goodness_of_fit_obs 2.203
_refine_ls_hydrogen_treatment 'H atoms refined isotropically'
_refine_ls_matrix_type full
_refine_ls_number_parameters 245
_refine_ls_number_reflns 2240
_refine_ls_number_restraints 0
_refine_ls_R_factor_obs 0.040
_refine_ls_shift/esd_max 0.002
_refine_ls_structure_factor_coef F
_refine_ls_weighting_details 'w = 4F~o~^2^/[\s^2^(F~o~^2^) + 0.0016F~o~^4^]'
_refine_ls_weighting_scheme calc
_refine_ls_wR_factor_obs 0.059
_reflns_number_observed 2240
_reflns_number_total 2356
_reflns_observed_criterion >1\s(I)
_cod_data_source_file mu1274.cif
_cod_data_source_block HM1
_cod_depositor_comments
;
The following automatic conversions were performed:

'_refine_ls_weighting_scheme' value 'w = 4F~o~^2^/[\s^2^(F~o~^2^) +
0.0016F~o~^4^]' was changed to 'calc'. New tag
'_refine_ls_weighting_details' was created. The value of the new tag
was set to 'w = 4F~o~^2^/[\s^2^(F~o~^2^) + 0.0016F~o~^4^]'.

Automatic conversion script
Id: cif_fix_values 3143 2015-03-26 13:38:13Z robertas 
;
_cod_original_cell_volume 2896(2)
_cod_original_formula_sum 'C18 H18 Si1'
_cod_database_code 2006005
_cod_database_fobs_code 2006005

loop_
_atom_site_aniso_label
_atom_site_aniso_U_11
_atom_site_aniso_U_12
_atom_site_aniso_U_13
_atom_site_aniso_U_22
_atom_site_aniso_U_23
_atom_site_aniso_U_33
Si 0.0450(2) -0.0015(2) -0.0041(2) 0.0561(2) -0.0009(2) 0.0522(2)
C1 0.064(1) -0.0043(8) 0.0150(9) 0.0537(9) -0.0102(9) 0.073(1)
C2 0.080(1) 0.0036(9) 0.023(1) 0.0524(9) -0.0088(9) 0.085(1)
C3 0.073(1) 0.0143(9) 0.024(1) 0.0501(9) 0.0089(9) 0.090(1)
C4 0.058(1) 0.0098(8) 0.0116(9) 0.0594(9) 0.0146(9) 0.070(1)
C5 0.0505(9) 0.0035(8) -0.0046(8) 0.071(1) 0.0112(9) 0.062(1)
C6 0.062(1) -0.001(1) -0.0166(9) 0.085(1) 0.002(1) 0.065(1)
C7 0.068(1) 0.001(1) -0.0164(9) 0.077(1) -0.013(1) 0.067(1)
C8 0.0559(9) 0.0034(8) -0.0072(8) 0.0591(9) -0.0071(8) 0.0600(9)
C9 0.0406(7) -0.0013(7) 0.0042(6) 0.0478(7) 0.0008(7) 0.0484(8)
C10 0.0417(7) -0.0059(7) 0.0066(7) 0.0508(8) -0.0021(7) 0.0504(8)
C11 0.0492(8) -0.0047(7) 0.0141(7) 0.0471(7) 0.0010(7) 0.0535(8)
C12 0.0476(8) 0.0004(7) 0.0130(7) 0.0469(8) 0.0112(7) 0.0526(8)
C13 0.0437(7) -0.0022(7) 0.0050(7) 0.0513(8) 0.0117(7) 0.0500(8)
C14 0.0436(7) -0.0027(6) 0.0019(7) 0.0490(7) 0.0036(7) 0.0462(8)
C15 0.0485(8) 0.0085(8) -0.0055(7) 0.0611(9) -0.0107(8) 0.0568(9)
C16 0.0501(9) 0.0005(8) -0.0020(8) 0.073(1) -0.0203(9) 0.066(1)
C17 0.054(1) -0.0035(9) 0.003(1) 0.075(1) 0.008(1) 0.083(1)
C18 0.104(1) -0.018(1) -0.028(1) 0.074(1) 0.012(1) 0.067(1)

loop_
_atom_site_label
_atom_site_fract_x
_atom_site_fract_y
_atom_site_fract_z
_atom_site_U_iso_or_equiv
_atom_site_thermal_displace_type
Si 0.56151(4) 0.11492(3) 0.66053(3) 0.0511(1) Uequ
C1 0.2222(2) 0.3035(1) 0.6961(1) 0.0635(5) Uequ
C2 0.1212(2) 0.3564(1) 0.6971(1) 0.0724(5) Uequ
C3 0.0147(2) 0.3497(1) 0.6437(1) 0.0710(5) Uequ
C4 0.0082(2) 0.2902(1) 0.5906(1) 0.0625(5) Uequ
C5 0.0015(2) 0.1600(1) 0.4755(1) 0.0612(5) Uequ
C6 -0.0008(2) 0.0998(1) 0.4236(1) 0.0705(6) Uequ
C7 0.1026(2) 0.0468(1) 0.4242(1) 0.0710(5) Uequ
C8 0.2075(2) 0.0560(1) 0.4770(1) 0.0583(4) Uequ
C9 0.3234(1) 0.12719(9) 0.58634(9) 0.0456(4) Uequ
C10 0.3271(1) 0.18634(9) 0.6394(1) 0.0477(4) Uequ
C11 0.2199(1) 0.24194(9) 0.6415(1) 0.0499(4) Uequ
C12 0.1102(2) 0.23455(8) 0.58744(9) 0.0490(4) Uequ
C13 0.1067(2) 0.17116(9) 0.53110(9) 0.0483(4) Uequ
C14 0.2129(2) 0.11756(8) 0.53091(9) 0.0463(4) Uequ
C15 0.4394(2) 0.0716(1) 0.5874(1) 0.0555(4) Uequ
C16 0.4462(2) 0.1926(1) 0.6953(1) 0.0632(5) Uequ
C17 0.7083(2) 0.1551(1) 0.6070(1) 0.0709(6) Uequ
C18 0.6138(2) 0.0481(1) 0.7416(1) 0.0818(6) Uequ
H1 0.296(2) 0.304(1) 0.735(1) 0.041(5) Uiso
H2 0.124(2) 0.394(1) 0.735(1) 0.068(7) Uiso
H3 -0.054(2) 0.389(1) 0.640(1) 0.071(8) Uiso
H4 -0.067(2) 0.286(1) 0.555(1) 0.047(6) Uiso
H5 -0.071(2) 0.196(1) 0.473(1) 0.044(5) Uiso
H6 -0.066(2) 0.094(1) 0.382(1) 0.059(7) Uiso
H7 0.101(2) 0.002(1) 0.389(1) 0.056(6) Uiso
H8 0.276(2) 0.018(1) 0.478(1) 0.041(5) Uiso
H15b 0.477(2) 0.066(1) 0.536(1) 0.049(6) Uiso
H15a 0.410(2) 0.020(1) 0.606(1) 0.035(5) Uiso
H16b 0.412(2) 0.187(1) 0.748(1) 0.057(6) Uiso
H16a 0.484(2) 0.242(1) 0.688(1) 0.067(6) Uiso
H17b 0.687(3) 0.191(2) 0.566(2) 0.107(9) Uiso
H17c 0.756(2) 0.182(1) 0.643(1) 0.081(8) Uiso
H17a 0.765(2) 0.114(1) 0.590(1) 0.077(8) Uiso
H18b 0.535(3) 0.028(1) 0.765(2) 0.098(9) Uiso
H18c 0.655(2) 0.075(2) 0.781(1) 0.094(9) Uiso
H18a 0.659(3) 0.008(2) 0.722(2) 0.12(1) Uiso

loop_
_geom_angle_atom_site_label_1
_geom_angle_atom_site_label_2
_geom_angle_atom_site_label_3
_geom_angle
_geom_angle_publ_flag
C15 Si C16 95.20(6) yes
C15 Si C17 111.28(8) yes
C15 Si C18 113.06(7) yes
C16 Si C17 110.95(8) yes
C16 Si C18 114.30(10) yes
C17 Si C18 111.16(9) yes
C2 C1 C11 121.00(10) no
C2 C1 H1 123.16 no
C11 C1 H1 115.75 no
C1 C2 C3 120.00(10) no
C1 C2 H2 118.15 no
C3 C2 H2 121.75 no
C2 C3 C4 120.60(10) no
C2 C3 H3 121.19 no
C4 C3 H3 118.03 no
C3 C4 C12 121.20(10) no
C3 C4 H4 119.05 no
C12 C4 H4 119.79 no
C6 C5 C13 122.00(10) no
C6 C5 H5 118.22 no
C13 C5 H5 119.73 no
C5 C6 C7 120.10(10) no
C5 C6 H6 123.36 no
C7 C6 H6 116.25 no
C6 C7 C8 119.70(10) no
C6 C7 H7 121.52 no
C8 C7 H7 118.74 no
C7 C8 C14 121.50(10) no
C7 C8 H8 118.43 no
C14 C8 H8 120.05 no
C10 C9 C14 121.20(10) no
C10 C9 C15 117.60(10) no
C14 C9 C15 121.20(10) no
C9 C10 C11 120.60(10) no
C9 C10 C16 118.00(10) no
C11 C10 C16 121.30(10) no
C1 C11 C10 121.30(10) no
C1 C11 C12 119.00(10) no
C10 C11 C12 119.70(10) no
C4 C12 C11 118.20(10) no
C4 C12 C13 122.40(10) no
C11 C12 C13 119.40(10) no
C5 C13 C12 122.80(10) no
C5 C13 C14 117.70(10) no
C12 C13 C14 119.40(10) no
C8 C14 C9 121.40(10) no
C8 C14 C13 118.90(10) no
C9 C14 C13 119.60(10) no
Si C15 C9 104.17(8) yes
Si C15 H15b 111.06 no
Si C15 H15a 111.32 no
C9 C15 H15b 111.62 no
C9 C15 H15a 111.17 no
H15b C15 H15a 107.56 no
Si C16 C10 104.23(8) yes
Si C16 H16b 115.16 no
Si C16 H16a 112.44 no
C10 C16 H16b 105.64 no
C10 C16 H16a 107.49 no
H16b C16 H16a 111.11 no
Si C17 H17b 114.63 no
Si C17 H17c 108.12 no
Si C17 H17a 108.62 no
H17b C17 H17c 104.35 no
H17b C17 H17a 114.33 no
H17c C17 H17a 106.20 no
Si C18 H18b 107.16 no
Si C18 H18c 108.94 no
Si C18 H18a 112.31 no
H18b C18 H18c 105.91 no
H18b C18 H18a 106.45 no
H18c C18 H18a 115.51 no

loop_
_geom_bond_atom_site_label_1
_geom_bond_atom_site_label_2
_geom_bond_distance
_geom_bond_publ_flag
Si C15 1.879(1) yes
Si C16 1.874(1) yes
Si C17 1.853(2) yes
Si C18 1.854(2) yes
C1 C2 1.372(2) yes
C1 C11 1.407(2) yes
C1 H1 0.98(2) no
C2 C3 1.388(2) yes
C2 H2 0.91(2) no
C3 C4 1.365(2) yes
C3 H3 0.97(2) no
C4 C12 1.413(2) yes
C4 H4 0.95(2) no
C5 C6 1.360(2) yes
C5 C13 1.410(2) yes
C5 H5 0.96(2) no
C6 C7 1.390(2) yes
C6 H6 0.95(2) no
C7 C8 1.374(2) yes
C7 H7 0.97(2) no
C8 C14 1.401(2) yes
C8 H8 0.96(1) no
C9 C10 1.358(2) yes
C9 C14 1.446(2) yes
C9 C15 1.516(2) yes
C10 C11 1.449(2) yes
C10 C16 1.512(2) yes
C11 C12 1.420(2) yes
C12 C13 1.450(2) yes
C13 C14 1.418(2) yes
C15 H15b 0.93(2) no
C15 H15a 1.01(1) no
C16 H16b 0.94(2) no
C16 H16a 0.96(2) no
C17 H17b 0.95(2) no
C17 H17c 0.89(2) no
C17 H17a 0.97(2) no
C18 H18b 0.95(2) no
C18 H18c 0.90(2) no
C18 H18a 0.89(3) no
